data_1547554
loop_
_publ_author_name
'Hu, Zhengsong'
'Tian, Rongqiang'
'Zhao, Kang'
'Liu, Yanjie'
'Duan, Zheng'
'Mathey, Fran\,cois'

_publ_section_title
;
 Generation and Trapping of a 1-Phosphafulvene: An Illustration of the
 P&#x2550;C/C&#x2550;C Analogy.
;
_journal_issue 18
_journal_name_full 'Organic letters'
_journal_page_first 5004
_journal_page_last 5006
_journal_paper_doi 10.1021/acs.orglett.7b02574
_journal_volume 19
_journal_year 2017
_chemical_formula_moiety 'C26 H29 O P'
_chemical_formula_sum 'C26 H29 O P'
_chemical_formula_weight 388.46
_space_group_IT_number 14
_symmetry_cell_setting monoclinic
_symmetry_space_group_name_Hall '-P 2ybc'
_symmetry_space_group_name_H-M 'P 1 21/c 1'
_atom_sites_solution_hydrogens geom
_atom_sites_solution_primary direct
_atom_sites_solution_secondary difmap
_audit_creation_method SHELXL-97
_cell_angle_alpha 90.00
_cell_angle_beta 98.050(2)
_cell_angle_gamma 90.00
_cell_formula_units_Z 4
_cell_length_a 7.3313(2)
_cell_length_b 19.6104(5)
_cell_length_c 15.1854(4)
_cell_measurement_reflns_used 5669
_cell_measurement_temperature 293(2)
_cell_measurement_theta_max 76.446
_cell_measurement_theta_min 3.695
_cell_volume 2161.69(10)
_computing_cell_refinement
;
 CrysAlisPro, Agilent Technologies,
 Version 1.171.36.28 (release 01-02-2013 CrysAlis171 .NET)
 (compiled Feb 1 2013,16:14:44)
;
_computing_data_collection
;
 CrysAlisPro, Agilent Technologies,
 Version 1.171.36.28 (release 01-02-2013 CrysAlis171 .NET)
 (compiled Feb 1 2013,16:14:44)
;
_computing_data_reduction
;
 CrysAlisPro, Agilent Technologies,
 Version 1.171.36.28 (release 01-02-2013 CrysAlis171 .NET)
 (compiled Feb 1 2013,16:14:44)
;
_computing_molecular_graphics
;
 OLEX2: a complete structure solution, refinement and analysis program.
 Dolomanov et al., J. Appl. Cryst. (2009). 42, 339-341
;
_computing_publication_material
;
 OLEX2: a complete structure solution, refinement and analysis program.
 Dolomanov et al., J. Appl. Cryst. (2009). 42, 339-341
;
_computing_structure_refinement 'SHELXL-97 (Sheldrick, 1997)'
_computing_structure_solution 'SHELXS-97 (Sheldrick, 1990)'
_diffrn_ambient_temperature 293(2)
_diffrn_detector_area_resol_mean 10.5281
_diffrn_measured_fraction_theta_full 0.973
_diffrn_measured_fraction_theta_max 0.973
_diffrn_measurement_details
;
 1 omega -116.00 -14.00 1.0000 1.0000
 omega____ theta____ kappa____ phi______ frames
 - -40.2335 -37.0000 120.0000 102
 2 omega 11.00 36.00 1.0000 1.0000
 omega____ theta____ kappa____ phi______ frames
 - -40.2335 37.0000 -90.0000 25
 3 omega -36.00 5.00 1.0000 1.0000
 omega____ theta____ kappa____ phi______ frames
 - -40.2335 37.0000 -90.0000 41
 4 omega -34.00 -4.00 1.0000 1.0000
 omega____ theta____ kappa____ phi______ frames
 - -40.2335 125.0000 -150.0000 30
 5 omega 27.00 54.00 1.0000 1.0000
 omega____ theta____ kappa____ phi______ frames
 - 40.2335 -125.0000 30.0000 27
 6 omega -35.00 11.00 1.0000 2.0000
 omega____ theta____ kappa____ phi______ frames
 - -61.5000 45.0000 30.0000 46
 7 omega 136.00 173.00 1.0000 2.0000
 omega____ theta____ kappa____ phi______ frames
 - 113.0000 111.0000 0.0000 37
 8 omega 147.00 176.00 1.0000 2.0000
 omega____ theta____ kappa____ phi______ frames
 - 113.0000 15.0000 -90.0000 29
 9 omega 39.00 65.00 1.0000 2.0000
 omega____ theta____ kappa____ phi______ frames
 - 113.0000 -45.0000 90.0000 26
 10 omega 52.00 130.00 1.0000 2.0000
 omega____ theta____ kappa____ phi______ frames
 - 113.0000 15.0000 -90.0000 78
 11 omega 82.00 113.00 1.0000 2.0000
 omega____ theta____ kappa____ phi______ frames
 - 113.0000 30.0000 150.0000 31
 12 omega 41.00 69.00 1.0000 2.0000
 omega____ theta____ kappa____ phi______ frames
 - 113.0000 -30.0000 -60.0000 28
 13 omega 36.00 91.00 1.0000 2.0000
 omega____ theta____ kappa____ phi______ frames
 - 113.0000 -30.0000 -30.0000 55
 14 omega 36.00 73.00 1.0000 2.0000
 omega____ theta____ kappa____ phi______ frames
 - 113.0000 -30.0000 -150.0000 37
 15 omega 29.00 99.00 1.0000 2.0000
 omega____ theta____ kappa____ phi______ frames
 - 113.0000 -94.0000 -180.0000 70
 16 omega 49.00 75.00 1.0000 2.0000
 omega____ theta____ kappa____ phi______ frames
 - 113.0000 -45.0000 150.0000 26
 17 omega 109.00 178.00 1.0000 2.0000
 omega____ theta____ kappa____ phi______ frames
 - 113.0000 111.0000 -150.0000 69
;
_diffrn_measurement_device_type 'SuperNova, Dual, Cu at zero, Atlas'
_diffrn_measurement_method '\w scans'
_diffrn_orient_matrix_UB_11 0.1023239
_diffrn_orient_matrix_UB_12 -0.0611301
_diffrn_orient_matrix_UB_13 0.047727
_diffrn_orient_matrix_UB_21 -0.1818609
_diffrn_orient_matrix_UB_22 -0.0253452
_diffrn_orient_matrix_UB_23 0.0284815
_diffrn_orient_matrix_UB_31 -0.0387637
_diffrn_orient_matrix_UB_32 -0.0422898
_diffrn_orient_matrix_UB_33 -0.0860996
_diffrn_radiation_monochromator mirror
_diffrn_radiation_source 'fine-focus sealed tube'
_diffrn_radiation_type 'Cu K\a'
_diffrn_radiation_wavelength 1.5418
_diffrn_reflns_av_R_equivalents 0.0287
_diffrn_reflns_av_sigmaI/netI 0.0295
_diffrn_reflns_limit_h_max 9
_diffrn_reflns_limit_h_min -9
_diffrn_reflns_limit_k_max 16
_diffrn_reflns_limit_k_min -24
_diffrn_reflns_limit_l_max 16
_diffrn_reflns_limit_l_min -18
_diffrn_reflns_number 8941
_diffrn_reflns_theta_full 76.64
_diffrn_reflns_theta_max 76.4460
_diffrn_reflns_theta_min 3.6950
_exptl_absorpt_coefficient_mu 1.210
_exptl_absorpt_correction_T_max 1.0
_exptl_absorpt_correction_T_min 0.43085
_exptl_absorpt_correction_type multi-scan
_exptl_absorpt_process_details
;
 CrysAlisPro, Agilent Technologies,
 Version 1.171.36.28 (release 01-02-2013 CrysAlis171 .NET)
 (compiled Feb 1 2013,16:14:44)
 Empirical absorption correction using spherical harmonics,
 implemented in SCALE3 ABSPACK scaling algorithm.
;
_exptl_crystal_colour colorless
_exptl_crystal_density_diffrn 1.194
_exptl_crystal_density_method 'not measured'
_exptl_crystal_description solid
_exptl_crystal_F_000 832
_exptl_crystal_size_max 0.2
_exptl_crystal_size_mid 0.18
_exptl_crystal_size_min 0.1
_refine_diff_density_max 0.369
_refine_diff_density_min -0.282
_refine_diff_density_rms 0.051
_refine_ls_extinction_method none
_refine_ls_goodness_of_fit_ref 1.027
_refine_ls_hydrogen_treatment mixed
_refine_ls_matrix_type full
_refine_ls_number_parameters 258
_refine_ls_number_reflns 4432
_refine_ls_number_restraints 0
_refine_ls_restrained_S_all 1.027
_refine_ls_R_factor_all 0.0539
_refine_ls_R_factor_gt 0.0503
_refine_ls_shift/su_max 0.067
_refine_ls_shift/su_mean 0.001
_refine_ls_structure_factor_coef Fsqd
_refine_ls_weighting_details
;
calc w=1/[\s^2^(Fo^2^)+(0.1059P)^2^+0.2969P] where P=(Fo^2^+2Fc^2^)/3
;
_refine_ls_weighting_scheme calc
_refine_ls_wR_factor_gt 0.1473
_refine_ls_wR_factor_ref 0.1529
_reflns_number_gt 3998
_reflns_number_total 4432
_reflns_threshold_expression >2sigma(I)
_cod_data_source_file ol7b02574_si_002.cif
_cod_data_source_block 20150830A
_cod_depositor_comments
;
The following automatic conversions were performed:

'_symmetry_cell_setting' value 'Monoclinic' changed to 'monoclinic'
according to
/home/data/users/saulius/crontab/automatic-downloads/current/ACS/lib/dictionaries/cif_core.dic
dictionary named 'cif_core.dic' version 2.4.2 from 2011-04-26.

Automatic conversion script
Id: cif_fix_values 4973 2017-02-22 13:04:09Z antanas 
;
_cod_original_sg_symbol_H-M 'P 21/c'
_cod_database_code 1547554

loop_
_symmetry_equiv_pos_as_xyz
'-x, y+1/2, -z+1/2'
'-x, -y, -z'
'x, y, z'
'x, -y-1/2, z-1/2'

loop_
_atom_site_label
_atom_site_type_symbol
_atom_site_fract_x
_atom_site_fract_y
_atom_site_fract_z
_atom_site_U_iso_or_equiv
_atom_site_adp_type
_atom_site_occupancy
_atom_site_symmetry_multiplicity
_atom_site_calc_flag
_atom_site_refinement_flags
P1 P 0.61701(5) 0.163765(19) 0.11733(2) 0.03774(15) Uani 1 1 d .
O1 O 0.1347(2) 0.43998(8) -0.04998(12) 0.0693(4) Uani 1 1 d .
C20 C 0.1672(4) 0.50586(11) -0.0840(2) 0.0797(7) Uani 1 1 d .
H20A H 0.2765 0.5249 -0.0510 0.120 Uiso 1 1 calc R
H20B H 0.0641 0.5349 -0.0786 0.120 Uiso 1 1 calc R
H20C H 0.1830 0.5021 -0.1456 0.120 Uiso 1 1 calc R
C17 C 0.2740(3) 0.39331(9) -0.04757(12) 0.0529(4) Uani 1 1 d .
C16 C 0.4389(3) 0.40556(10) -0.07851(15) 0.0613(5) Uani 1 1 d .
H16 H 0.4615 0.4476 -0.1032 0.074 Uiso 1 1 calc R
C15 C 0.5704(3) 0.35462(10) -0.07240(14) 0.0565(4) Uani 1 1 d .
H15 H 0.6812 0.3634 -0.0936 0.068 Uiso 1 1 calc R
C14 C 0.5447(2) 0.29113(8) -0.03617(10) 0.0457(4) Uani 1 1 d .
C19 C 0.3757(3) 0.28018(10) -0.00598(13) 0.0546(4) Uani 1 1 d .
H19 H 0.3524 0.2381 0.0185 0.065 Uiso 1 1 calc R
C18 C 0.2426(3) 0.33032(11) -0.01170(14) 0.0589(5) Uani 1 1 d .
H18 H 0.1310 0.3217 0.0087 0.071 Uiso 1 1 calc R
C13 C 0.6920(2) 0.24052(9) -0.03366(11) 0.0463(4) Uani 1 1 d .
H13 H 0.7666 0.2447 -0.0781 0.056 Uiso 1 1 calc R
C8 C 0.7350(2) 0.18871(8) 0.02391(10) 0.0390(3) Uani 1 1 d .
C9 C 0.8921(2) 0.14266(8) 0.02039(11) 0.0419(3) Uani 1 1 d .
C12 C 0.9959(3) 0.14468(11) -0.05846(14) 0.0593(5) Uani 1 1 d .
H12A H 1.0948 0.1122 -0.0501 0.089 Uiso 1 1 calc R
H12B H 1.0453 0.1896 -0.0641 0.089 Uiso 1 1 calc R
H12C H 0.9138 0.1336 -0.1115 0.089 Uiso 1 1 calc R
C10 C 0.9338(2) 0.10147(8) 0.09085(11) 0.0406(3) Uani 1 1 d .
C11 C 1.0943(3) 0.05300(10) 0.10507(14) 0.0552(4) Uani 1 1 d .
H11A H 1.1181 0.0355 0.0487 0.083 Uiso 1 1 calc R
H11B H 1.0659 0.0159 0.1421 0.083 Uiso 1 1 calc R
H11C H 1.2014 0.0766 0.1335 0.083 Uiso 1 1 calc R
C7 C 0.8142(2) 0.10733(7) 0.16486(10) 0.0384(3) Uani 1 1 d .
C5 C 0.9278(2) 0.14194(9) 0.24707(11) 0.0446(3) Uani 1 1 d .
H5A H 0.8534 0.1436 0.2951 0.053 Uiso 1 1 calc R
H5B H 1.0353 0.1142 0.2668 0.053 Uiso 1 1 calc R
C4 C 0.9898(2) 0.21305(9) 0.22895(10) 0.0438(3) Uani 1 1 d .
C1 C 1.1941(2) 0.22572(12) 0.23906(15) 0.0617(5) Uani 1 1 d .
H1A H 1.2463 0.2008 0.1943 0.093 Uiso 1 1 calc R
H1B H 1.2498 0.2109 0.2969 0.093 Uiso 1 1 calc R
H1C H 1.2165 0.2736 0.2325 0.093 Uiso 1 1 calc R
C3 C 0.8617(2) 0.26016(8) 0.20371(11) 0.0448(4) Uani 1 1 d .
C2 C 0.8985(3) 0.33275(9) 0.18015(16) 0.0618(5) Uani 1 1 d .
H2A H 1.0290 0.3407 0.1881 0.093 Uiso 1 1 calc R
H2B H 0.8416 0.3629 0.2180 0.093 Uiso 1 1 calc R
H2C H 0.8484 0.3411 0.1192 0.093 Uiso 1 1 calc R
C6 C 0.6629(2) 0.23905(8) 0.19164(11) 0.0440(3) Uani 1 1 d .
H6A H 0.5875 0.2769 0.1668 0.053 Uiso 1 1 calc R
H6B H 0.6275 0.2284 0.2493 0.053 Uiso 1 1 calc R
C21 C 0.7348(2) 0.03788(8) 0.18598(12) 0.0435(3) Uani 1 1 d .
C26 C 0.7401(3) 0.01239(10) 0.27135(14) 0.0581(5) Uani 1 1 d .
H26 H 0.7985 0.0373 0.3193 0.070 Uiso 1 1 calc R
C25 C 0.6592(4) -0.05003(11) 0.28630(18) 0.0744(6) Uani 1 1 d .
H25 H 0.6643 -0.0665 0.3440 0.089 Uiso 1 1 calc R
C24 C 0.5716(3) -0.08758(11) 0.2160(2) 0.0739(7) Uani 1 1 d .
H24 H 0.5159 -0.1289 0.2261 0.089 Uiso 1 1 calc R
C23 C 0.5674(3) -0.06344(10) 0.13094(18) 0.0699(6) Uani 1 1 d .
H23 H 0.5100 -0.0888 0.0832 0.084 Uiso 1 1 calc R
C22 C 0.6482(3) -0.00158(9) 0.11598(14) 0.0572(4) Uani 1 1 d .
H22 H 0.6446 0.0140 0.0579 0.069 Uiso 1 1 calc R

loop_
_atom_site_aniso_label
_atom_site_aniso_U_11
_atom_site_aniso_U_22
_atom_site_aniso_U_33
_atom_site_aniso_U_23
_atom_site_aniso_U_13
_atom_site_aniso_U_12
P1 0.0347(2) 0.0378(2) 0.0411(2) 0.00141(14) 0.00679(15) -0.00035(13)
O1 0.0666(9) 0.0574(8) 0.0830(10) 0.0019(7) 0.0080(7) 0.0162(6)
C20 0.0814(15) 0.0464(10) 0.1066(19) -0.0024(12) -0.0030(14) 0.0129(10)
C17 0.0596(10) 0.0475(9) 0.0497(9) -0.0022(7) 0.0008(7) 0.0087(7)
C16 0.0731(12) 0.0430(9) 0.0695(12) 0.0090(8) 0.0167(10) 0.0034(8)
C15 0.0640(11) 0.0495(9) 0.0595(10) 0.0091(8) 0.0212(9) 0.0024(8)
C14 0.0534(9) 0.0446(8) 0.0386(7) 0.0032(6) 0.0045(6) 0.0010(7)
C19 0.0499(9) 0.0508(9) 0.0616(10) 0.0149(8) 0.0030(8) -0.0013(7)
C18 0.0489(9) 0.0651(11) 0.0622(11) 0.0113(9) 0.0059(8) 0.0026(8)
C13 0.0518(9) 0.0464(8) 0.0418(8) 0.0029(7) 0.0103(6) -0.0002(7)
C8 0.0426(7) 0.0382(7) 0.0364(7) -0.0026(6) 0.0068(6) -0.0027(6)
C9 0.0427(7) 0.0418(8) 0.0429(8) -0.0045(6) 0.0120(6) -0.0022(6)
C12 0.0686(12) 0.0589(10) 0.0564(11) 0.0007(8) 0.0300(9) 0.0043(9)
C10 0.0375(7) 0.0391(7) 0.0463(8) -0.0050(6) 0.0101(6) 0.0003(6)
C11 0.0477(9) 0.0560(10) 0.0635(11) -0.0004(8) 0.0131(8) 0.0112(8)
C7 0.0388(7) 0.0370(7) 0.0399(7) 0.0019(6) 0.0075(6) 0.0019(6)
C5 0.0459(8) 0.0472(8) 0.0399(7) 0.0011(7) 0.0033(6) 0.0014(7)
C4 0.0428(8) 0.0492(8) 0.0392(7) -0.0054(6) 0.0048(6) -0.0047(6)
C1 0.0448(9) 0.0698(12) 0.0689(12) -0.0015(10) 0.0027(8) -0.0097(8)
C3 0.0498(8) 0.0430(8) 0.0422(8) -0.0075(6) 0.0089(6) -0.0041(6)
C2 0.0719(13) 0.0462(10) 0.0681(12) -0.0038(8) 0.0123(10) -0.0073(8)
C6 0.0451(8) 0.0436(8) 0.0445(8) -0.0054(6) 0.0107(6) 0.0054(6)
C21 0.0413(7) 0.0372(7) 0.0531(9) 0.0044(6) 0.0101(6) 0.0050(6)
C26 0.0734(12) 0.0451(9) 0.0577(10) 0.0099(8) 0.0161(9) 0.0048(8)
C25 0.0953(17) 0.0523(11) 0.0811(15) 0.0246(11) 0.0314(13) 0.0075(11)
C24 0.0709(13) 0.0422(9) 0.1128(19) 0.0175(11) 0.0271(13) -0.0030(9)
C23 0.0666(12) 0.0470(10) 0.0938(16) 0.0018(10) 0.0033(11) -0.0111(9)
C22 0.0613(10) 0.0445(9) 0.0644(11) 0.0039(8) 0.0036(8) -0.0080(8)

loop_
_atom_type_symbol
_atom_type_description
_atom_type_scat_dispersion_real
_atom_type_scat_dispersion_imag
_atom_type_scat_source
H H 0.0000 0.0000 'International Tables Vol C Tables 4.2.6.8 and 6.1.1.4'
O O 0.0492 0.0322 'International Tables Vol C Tables 4.2.6.8 and 6.1.1.4'
C C 0.0181 0.0091 'International Tables Vol C Tables 4.2.6.8 and 6.1.1.4'
P P 0.2955 0.4335 'International Tables Vol C Tables 4.2.6.8 and 6.1.1.4'

loop_
_geom_angle_atom_site_label_1
_geom_angle_atom_site_label_2
_geom_angle_atom_site_label_3
_geom_angle
P1 C6 H6A 109.1
P1 C6 H6B 109.1
O1 C20 H20A 109.5
O1 C20 H20B 109.5
O1 C20 H20C 109.5
O1 C17 C16 124.16(18)
O1 C17 C18 116.34(18)
H20A C20 H20B 109.5
H20A C20 H20C 109.5
H20B C20 H20C 109.5
C17 O1 C20 117.03(18)
C17 C16 H16 120.4
C17 C16 C15 119.22(18)
C17 C18 H18 119.8
C16 C17 C18 119.50(17)
C16 C15 H15 118.5
C16 C15 C14 122.94(18)
C15 C16 H16 120.4
C15 C14 C19 116.43(16)
C15 C14 C13 118.63(16)
C14 C15 H15 118.5
C14 C19 H19 119.3
C14 C13 H13 115.4
C19 C14 C13 124.93(15)
C19 C18 C17 120.44(18)
C19 C18 H18 119.8
C18 C19 C14 121.46(17)
C18 C19 H19 119.3
C13 C8 P1 127.69(12)
C13 C8 C9 123.52(15)
C8 P1 C7 91.91(7)
C8 P1 C6 101.14(7)
C8 C13 C14 129.24(15)
C8 C13 H13 115.4
C8 C9 C12 119.87(15)
C9 C8 P1 108.79(11)
C9 C12 H12A 109.5
C9 C12 H12B 109.5
C9 C12 H12C 109.5
C9 C10 C11 125.51(15)
C9 C10 C7 116.94(13)
H12A C12 H12B 109.5
H12A C12 H12C 109.5
H12B C12 H12C 109.5
C10 C9 C8 115.64(14)
C10 C9 C12 124.48(15)
C10 C11 H11A 109.5
C10 C11 H11B 109.5
C10 C11 H11C 109.5
C10 C7 P1 104.58(10)
C10 C7 C5 109.05(12)
C10 C7 C21 111.22(12)
C11 C10 C7 117.46(14)
H11A C11 H11B 109.5
H11A C11 H11C 109.5
H11B C11 H11C 109.5
C7 C5 H5A 108.9
C7 C5 H5B 108.9
C5 C7 P1 110.31(10)
C5 C4 C1 117.17(15)
H5A C5 H5B 107.7
C4 C5 C7 113.53(13)
C4 C5 H5A 108.9
C4 C5 H5B 108.9
C4 C1 H1A 109.5
C4 C1 H1B 109.5
C4 C1 H1C 109.5
C4 C3 C2 125.56(17)
C4 C3 C6 118.46(15)
H1A C1 H1B 109.5
H1A C1 H1C 109.5
H1B C1 H1C 109.5
C3 C4 C5 118.37(15)
C3 C4 C1 124.45(17)
C3 C2 H2A 109.5
C3 C2 H2B 109.5
C3 C2 H2C 109.5
C3 C6 P1 112.51(11)
C3 C6 H6A 109.1
C3 C6 H6B 109.1
H2A C2 H2B 109.5
H2A C2 H2C 109.5
H2B C2 H2C 109.5
C6 P1 C7 99.79(7)
C6 C3 C2 115.86(16)
H6A C6 H6B 107.8
C21 C7 P1 107.99(10)
C21 C7 C5 113.33(13)
C21 C26 H26 119.6
C21 C26 C25 120.9(2)
C21 C22 H22 119.3
C26 C21 C7 123.71(16)
C26 C21 C22 117.61(16)
C26 C25 H25 119.8
C25 C26 H26 119.6
C25 C24 H24 120.3
C24 C25 C26 120.4(2)
C24 C25 H25 119.8
C24 C23 H23 119.9
C24 C23 C22 120.3(2)
C23 C24 C25 119.42(19)
C23 C24 H24 120.3
C23 C22 C21 121.4(2)
C23 C22 H22 119.3
C22 C21 C7 118.67(15)
C22 C23 H23 119.9

loop_
_geom_bond_atom_site_label_1
_geom_bond_atom_site_label_2
_geom_bond_distance
P1 C8 1.8285(15)
P1 C7 1.8826(15)
P1 C6 1.8602(16)
O1 C20 1.424(3)
O1 C17 1.368(2)
C20 H20A 0.9600
C20 H20B 0.9600
C20 H20C 0.9600
C17 C16 1.378(3)
C17 C18 1.382(3)
C16 H16 0.9300
C16 C15 1.383(3)
C15 H15 0.9300
C15 C14 1.385(2)
C14 C19 1.397(3)
C14 C13 1.463(2)
C19 H19 0.9300
C19 C18 1.379(3)
C18 H18 0.9300
C13 H13 0.9300
C13 C8 1.349(2)
C8 C9 1.471(2)
C9 C12 1.506(2)
C9 C10 1.341(2)
C12 H12A 0.9600
C12 H12B 0.9600
C12 H12C 0.9600
C10 C11 1.505(2)
C10 C7 1.523(2)
C11 H11A 0.9600
C11 H11B 0.9600
C11 H11C 0.9600
C7 C5 1.556(2)
C7 C21 1.532(2)
C5 H5A 0.9700
C5 H5B 0.9700
C5 C4 1.504(2)
C4 C1 1.504(2)
C4 C3 1.335(2)
C1 H1A 0.9600
C1 H1B 0.9600
C1 H1C 0.9600
C3 C2 1.501(2)
C3 C6 1.501(2)
C2 H2A 0.9600
C2 H2B 0.9600
C2 H2C 0.9600
C6 H6A 0.9700
C6 H6B 0.9700
C21 C26 1.385(3)
C21 C22 1.394(3)
C26 H26 0.9300
C26 C25 1.393(3)
C25 H25 0.9300
C25 C24 1.380(4)
C24 H24 0.9300
C24 C23 1.371(4)
C23 H23 0.9300
C23 C22 1.383(3)
C22 H22 0.9300

loop_
_geom_torsion_atom_site_label_1
_geom_torsion_atom_site_label_2
_geom_torsion_atom_site_label_3
_geom_torsion_atom_site_label_4
_geom_torsion
P1 C8 C9 C12 170.53(13)
P1 C8 C9 C10 -10.28(17)
P1 C7 C5 C4 -52.96(16)
P1 C7 C21 C26 -113.78(16)
P1 C7 C21 C22 64.62(17)
O1 C17 C16 C15 179.8(2)
O1 C17 C18 C19 -179.57(19)
C20 O1 C17 C16 -2.2(3)
C20 O1 C17 C18 178.0(2)
C17 C16 C15 C14 -0.1(3)
C16 C17 C18 C19 0.6(3)
C16 C15 C14 C19 0.5(3)
C16 C15 C14 C13 179.39(19)
C15 C14 C19 C18 -0.4(3)
C15 C14 C13 C8 151.84(19)
C14 C19 C18 C17 -0.2(3)
C14 C13 C8 P1 1.5(3)
C14 C13 C8 C9 -177.84(16)
C19 C14 C13 C8 -29.4(3)
C18 C17 C16 C15 -0.5(3)
C13 C14 C19 C18 -179.14(18)
C13 C8 C9 C12 -10.0(2)
C13 C8 C9 C10 169.21(15)
C8 P1 C7 C10 -12.53(10)
C8 P1 C7 C5 104.59(11)
C8 P1 C7 C21 -131.07(11)
C8 P1 C6 C3 -47.73(13)
C8 C9 C10 C11 -176.29(15)
C8 C9 C10 C7 0.1(2)
C9 C10 C7 P1 9.59(17)
C9 C10 C7 C5 -108.39(16)
C9 C10 C7 C21 125.91(15)
C12 C9 C10 C11 2.9(3)
C12 C9 C10 C7 179.26(16)
C10 C7 C5 C4 61.36(17)
C10 C7 C21 C26 132.01(17)
C10 C7 C21 C22 -49.6(2)
C11 C10 C7 P1 -173.70(13)
C11 C10 C7 C5 68.31(18)
C11 C10 C7 C21 -57.38(19)
C7 P1 C8 C13 -166.28(15)
C7 P1 C8 C9 13.18(11)
C7 P1 C6 C3 46.19(13)
C7 C5 C4 C1 -118.14(17)
C7 C5 C4 C3 60.7(2)
C7 C21 C26 C25 177.55(18)
C7 C21 C22 C23 -177.41(18)
C5 C7 C21 C26 8.7(2)
C5 C7 C21 C22 -172.87(15)
C5 C4 C3 C2 -177.94(16)
C5 C4 C3 C6 -2.1(2)
C4 C3 C6 P1 -52.25(18)
C1 C4 C3 C2 0.9(3)
C1 C4 C3 C6 176.66(16)
C2 C3 C6 P1 123.95(15)
C6 P1 C8 C13 -65.91(16)
C6 P1 C8 C9 113.55(11)
C6 P1 C7 C10 -114.19(10)
C6 P1 C7 C5 2.93(12)
C6 P1 C7 C21 127.27(11)
C21 C7 C5 C4 -174.17(13)
C21 C26 C25 C24 -0.2(3)
C26 C21 C22 C23 1.1(3)
C26 C25 C24 C23 1.0(4)
C25 C24 C23 C22 -0.8(4)
C24 C23 C22 C21 -0.3(3)
C22 C21 C26 C25 -0.9(3)
